data_1556201
loop_
_publ_author_name
'Maity, Soham'
'Naveen, Togati'
'Sharma, Upendra'
'Maiti, Debabrata'

_publ_section_title
;
 Stereoselective nitration of olefins with (t)BuONO and TEMPO: direct
 access to nitroolefins under metal-free conditions.
;
_journal_issue 13
_journal_name_full 'Organic letters'
_journal_page_first 3384
_journal_page_last 3387
_journal_paper_doi 10.1021/ol401426p
_journal_volume 15
_journal_year 2013
_chemical_formula_sum 'C11 H9 N O3'
_chemical_formula_weight 203.19
_space_group_IT_number 14
_space_group_name_Hall '-P 2ybc'
_space_group_name_H-M_alt 'P 1 21/c 1'
_symmetry_cell_setting monoclinic
_symmetry_space_group_name_H-M 'P 1 21/c 1'
_atom_sites_solution_hydrogens geom
_atom_sites_solution_primary direct
_atom_sites_solution_secondary difmap
_audit_creation_method SHELXL-97
_cell_angle_alpha 90.00
_cell_angle_beta 98.050(6)
_cell_angle_gamma 90.00
_cell_formula_units_Z 4
_cell_length_a 7.2107(19)
_cell_length_b 11.437(3)
_cell_length_c 11.361(3)
_cell_measurement_temperature 373(2)
_cell_volume 927.7(4)
_computing_cell_refinement 'Bruker XSCANS'
_computing_data_collection 'Bruker XSCANS'
_computing_data_reduction 'Bruker SHELXTL'
_computing_molecular_graphics 'Bruker SHELXTL'
_computing_publication_material 'Bruker SHELXTL'
_computing_structure_refinement 'SHELXL-97 (Sheldrick, 2008)'
_computing_structure_solution 'SHELXS-97 (Sheldrick, 2008)'
_diffrn_ambient_temperature 373(2)
_diffrn_measured_fraction_theta_full 0.946
_diffrn_measured_fraction_theta_max 0.946
_diffrn_measurement_device_type 'Bruker P4'
_diffrn_measurement_method '\w scans'
_diffrn_radiation_monochromator graphite
_diffrn_radiation_source 'fine-focus sealed tube'
_diffrn_radiation_type MoK\a
_diffrn_radiation_wavelength 0.71073
_diffrn_reflns_av_R_equivalents 0.0471
_diffrn_reflns_av_sigmaI/netI 0.0310
_diffrn_reflns_limit_h_max 8
_diffrn_reflns_limit_h_min -8
_diffrn_reflns_limit_k_max 13
_diffrn_reflns_limit_k_min -13
_diffrn_reflns_limit_l_max 13
_diffrn_reflns_limit_l_min -13
_diffrn_reflns_number 6546
_diffrn_reflns_theta_full 25.35
_diffrn_reflns_theta_max 25.35
_diffrn_reflns_theta_min 3.56
_exptl_absorpt_coefficient_mu 0.107
_exptl_absorpt_correction_type none
_exptl_crystal_colour Colorless
_exptl_crystal_density_diffrn 1.455
_exptl_crystal_density_method 'not measured'
_exptl_crystal_description Prism
_exptl_crystal_F_000 424
_exptl_crystal_size_max 0.350
_exptl_crystal_size_mid 0.154
_exptl_crystal_size_min 0.080
_refine_diff_density_max 1.168
_refine_diff_density_min -0.965
_refine_diff_density_rms 0.289
_refine_ls_extinction_method none
_refine_ls_goodness_of_fit_ref 1.194
_refine_ls_hydrogen_treatment mixed
_refine_ls_matrix_type full
_refine_ls_number_parameters 136
_refine_ls_number_reflns 1611
_refine_ls_number_restraints 0
_refine_ls_restrained_S_all 1.194
_refine_ls_R_factor_all 0.1204
_refine_ls_R_factor_gt 0.0828
_refine_ls_shift/su_max 0.001
_refine_ls_shift/su_mean 0.000
_refine_ls_structure_factor_coef Fsqd
_refine_ls_weighting_details 'calc w=1/[\s^2^(Fo^2^)+(0.3000P)^2^+0.0000P] where P=(Fo^2^+2Fc^2^)/3'
_refine_ls_weighting_scheme calc
_refine_ls_wR_factor_gt 0.2818
_refine_ls_wR_factor_ref 0.3630
_reflns_number_gt 1416
_reflns_number_total 1611
_reflns_threshold_expression >2sigma(I)
_cod_data_source_file ol401426p_si_003.cif
_cod_data_source_block opsD
_cod_depositor_comments
;
The following automatic conversions were performed:

data item '_symmetry_cell_setting' value 'Monoclinic' was changed to
'monoclinic' in accordance with the
/home/saulius/struct/COD-crude-data/automatic-downloads/DataCite-retrospective/ACS/depositions/lib/dictionaries/cif_core.dic
dictionary named 'cif_core.dic' version 2.4.2 last updated on
2011-04-26.

Automatic conversion script
Id: cif_fix_values 6909 2019-04-08 15:41:33Z antanas 
;
_cod_original_sg_symbol_H-M P2(1)/c
_cod_database_code 1556201

loop_
_symmetry_equiv_pos_as_xyz
'x, y, z'
'-x, y+1/2, -z+1/2'
'-x, -y, -z'
'x, -y-1/2, z-1/2'

loop_
_atom_site_label
_atom_site_type_symbol
_atom_site_fract_x
_atom_site_fract_y
_atom_site_fract_z
_atom_site_U_iso_or_equiv
_atom_site_adp_type
_atom_site_occupancy
_atom_site_symmetry_multiplicity
_atom_site_calc_flag
_atom_site_refinement_flags
O3 O 0.3100(3) 0.96392(17) 0.07037(17) 0.0198(8) Uani 1 1 d .
O2 O 0.1649(3) 0.6159(2) -0.1839(2) 0.0330(8) Uani 1 1 d .
N1 N 0.2207(4) 0.6381(2) -0.0792(2) 0.0243(9) Uani 1 1 d .
O1 O 0.2639(4) 0.5616(2) -0.0041(2) 0.0457(10) Uani 1 1 d .
C1 C 0.2212(4) 0.9641(2) -0.0462(3) 0.0179(9) Uani 1 1 d .
C3 C 0.2481(3) 1.1514(2) 0.0101(2) 0.0181(9) Uani 1 1 d .
C10 C 0.2418(4) 0.7570(2) -0.0384(3) 0.0194(9) Uani 1 1 d .
H10 H 0.2977 0.7691 0.0395 0.023 Uiso 1 1 calc R
C6 C 0.4022(4) 1.2408(3) 0.2291(3) 0.0211(9) Uani 1 1 d .
H6 H 0.4508 1.2728 0.3022 0.025 Uiso 1 1 calc R
C7 C 0.4037(4) 1.1202(3) 0.2150(2) 0.0204(9) Uani 1 1 d .
H7 H 0.4544 1.0701 0.2756 0.024 Uiso 1 1 calc R
C2 C 0.1811(4) 1.0747(2) -0.0845(2) 0.0180(8) Uani 1 1 d .
H2 H 0.1207 1.0963 -0.1591 0.022 Uiso 1 1 calc R
C9 C 0.1873(4) 0.8515(2) -0.1037(3) 0.0183(9) Uani 1 1 d .
C5 C 0.3293(4) 1.3158(2) 0.1361(3) 0.0227(9) Uani 1 1 d .
H5 H 0.3347 1.3962 0.1484 0.027 Uiso 1 1 calc R
C8 C 0.3239(4) 1.0798(2) 0.1041(3) 0.0188(9) Uani 1 1 d .
C4 C 0.2504(4) 1.2736(3) 0.0273(3) 0.0216(9) Uani 1 1 d .
H4 H 0.2001 1.3240 -0.0331 0.026 Uiso 1 1 calc R
C11 C 0.0933(4) 0.8531(3) -0.2305(3) 0.0239(9) Uani 1 1 d .
H11A H 0.0782 0.7744 -0.2597 0.036 Uiso 1 1 calc R
H11B H 0.1690 0.8964 -0.2784 0.036 Uiso 1 1 calc R
H11C H -0.0273 0.8896 -0.2344 0.036 Uiso 1 1 calc R

loop_
_atom_site_aniso_label
_atom_site_aniso_U_11
_atom_site_aniso_U_22
_atom_site_aniso_U_33
_atom_site_aniso_U_23
_atom_site_aniso_U_13
_atom_site_aniso_U_12
O3 0.0231(13) 0.0134(13) 0.0223(14) -0.0014(7) 0.0015(9) 0.0001(7)
O2 0.0352(14) 0.0259(14) 0.0343(14) -0.0124(10) -0.0080(10) 0.0038(9)
N1 0.0285(15) 0.0153(15) 0.0296(16) -0.0001(10) 0.0053(11) -0.0012(9)
O1 0.084(2) 0.0156(15) 0.0361(16) 0.0044(10) 0.0042(14) 0.0011(11)
C1 0.0164(14) 0.0189(16) 0.0188(16) -0.0002(10) 0.0037(11) 0.0006(10)
C3 0.0173(15) 0.0163(18) 0.0213(17) 0.0024(10) 0.0046(12) -0.0001(10)
C10 0.0198(16) 0.0173(16) 0.0211(17) -0.0016(11) 0.0030(12) -0.0029(10)
C6 0.0199(15) 0.0217(16) 0.0219(16) -0.0040(11) 0.0042(12) -0.0010(10)
C7 0.0162(15) 0.0242(17) 0.0205(16) 0.0000(10) 0.0019(11) 0.0016(10)
C2 0.0182(15) 0.0178(16) 0.0186(15) 0.0022(10) 0.0048(11) 0.0003(10)
C9 0.0130(15) 0.0193(17) 0.0233(17) -0.0011(11) 0.0047(11) 0.0006(10)
C5 0.0221(16) 0.0169(16) 0.0297(18) -0.0032(12) 0.0062(13) 0.0002(10)
C8 0.0186(15) 0.0134(15) 0.0254(16) -0.0007(11) 0.0065(11) -0.0013(10)
C4 0.0243(16) 0.0149(16) 0.0262(17) 0.0001(12) 0.0059(12) -0.0006(10)
C11 0.0247(17) 0.0231(17) 0.0232(18) -0.0025(11) 0.0011(13) 0.0007(11)

loop_
_atom_type_symbol
_atom_type_description
_atom_type_scat_dispersion_real
_atom_type_scat_dispersion_imag
_atom_type_scat_source
C C 0.0033 0.0016 'International Tables Vol C Tables 4.2.6.8 and 6.1.1.4'
H H 0.0000 0.0000 'International Tables Vol C Tables 4.2.6.8 and 6.1.1.4'
N N 0.0061 0.0033 'International Tables Vol C Tables 4.2.6.8 and 6.1.1.4'
O O 0.0106 0.0060 'International Tables Vol C Tables 4.2.6.8 and 6.1.1.4'

loop_
_geom_angle_atom_site_label_1
_geom_angle_atom_site_label_2
_geom_angle_atom_site_label_3
_geom_angle
C8 O3 C1 105.6(2)
O1 N1 O2 122.8(3)
O1 N1 C10 116.3(3)
O2 N1 C10 120.9(3)
C2 C1 O3 111.0(2)
C2 C1 C9 132.0(3)
O3 C1 C9 117.0(2)
C8 C3 C4 118.7(3)
C8 C3 C2 105.8(2)
C4 C3 C2 135.5(3)
C9 C10 N1 125.1(3)
C7 C6 C5 121.9(3)
C6 C7 C8 115.2(3)
C1 C2 C3 107.4(2)
C10 C9 C1 116.7(3)
C10 C9 C11 126.8(3)
C1 C9 C11 116.5(2)
C4 C5 C6 121.8(3)
O3 C8 C7 125.2(3)
O3 C8 C3 110.2(2)
C7 C8 C3 124.6(3)
C5 C4 C3 117.9(3)

loop_
_geom_bond_atom_site_label_1
_geom_bond_atom_site_label_2
_geom_bond_distance
O3 C8 1.379(3)
O3 C1 1.388(4)
O2 N1 1.228(4)
N1 O1 1.231(3)
N1 C10 1.437(4)
C1 C2 1.356(4)
C1 C9 1.450(4)
C3 C8 1.396(4)
C3 C4 1.411(4)
C3 C2 1.419(4)
C10 C9 1.339(4)
C6 C7 1.389(4)
C6 C5 1.405(4)
C7 C8 1.389(4)
C9 C11 1.504(4)
C5 C4 1.373(4)

loop_
_geom_torsion_atom_site_label_1
_geom_torsion_atom_site_label_2
_geom_torsion_atom_site_label_3
_geom_torsion_atom_site_label_4
_geom_torsion
C8 O3 C1 C2 0.1(3)
C8 O3 C1 C9 -179.6(2)
O1 N1 C10 C9 -173.9(3)
O2 N1 C10 C9 7.1(5)
C5 C6 C7 C8 -1.6(4)
O3 C1 C2 C3 0.7(3)
C9 C1 C2 C3 -179.7(3)
C8 C3 C2 C1 -1.2(3)
C4 C3 C2 C1 -180.0(3)
N1 C10 C9 C1 -179.9(2)
N1 C10 C9 C11 0.5(5)
C2 C1 C9 C10 -178.4(3)
O3 C1 C9 C10 1.2(4)
C2 C1 C9 C11 1.2(4)
O3 C1 C9 C11 -179.18(19)
C7 C6 C5 C4 2.0(4)
C1 O3 C8 C7 179.8(2)
C1 O3 C8 C3 -0.9(3)
C6 C7 C8 O3 -180.0(2)
C6 C7 C8 C3 0.8(4)
C4 C3 C8 O3 -179.7(2)
C2 C3 C8 O3 1.3(3)
C4 C3 C8 C7 -0.3(4)
C2 C3 C8 C7 -179.3(2)
C6 C5 C4 C3 -1.5(4)
C8 C3 C4 C5 0.6(4)
C2 C3 C4 C5 179.3(3)
